data_7055571
loop_
_publ_author_name
'Das, Sangita'
'Aich, Krishnendu'
'Goswami, Shyamaprosad'
'Quah, Ching Kheng'
'Fun, Hoong-Kun'

_publ_section_title
;
 FRET-based fluorescence ratiometric and colorimetric sensor to
 discriminate Fe3+from Fe2+
;
_journal_issue 7
_journal_name_full 'New J. Chem.'
_journal_page_first 6414
_journal_paper_doi 10.1039/C5NJ03598H
_journal_volume 40
_journal_year 2016
_chemical_formula_moiety 'C46 H42 N6 O4 S'
_chemical_formula_sum 'C46 H42 N6 O4 S'
_chemical_formula_weight 774.91
_chemical_name_systematic
;
 ?
;
_space_group_crystal_system triclinic
_space_group_IT_number 2
_space_group_name_Hall '-P 1'
_space_group_name_H-M_alt 'P -1'
_symmetry_space_group_name_Hall '-P 1'
_symmetry_space_group_name_H-M 'P -1'
_atom_sites_solution_hydrogens mixed
_audit_creation_method SHELXL-2014
_audit_update_record
;
2015-08-05 deposited with the CCDC.
2016-05-16 downloaded from the CCDC.
;
_cell_angle_alpha 86.072(2)
_cell_angle_beta 83.458(2)
_cell_angle_gamma 81.905(2)
_cell_formula_units_Z 2
_cell_length_a 9.0642(11)
_cell_length_b 11.8519(14)
_cell_length_c 18.732(2)
_cell_measurement_reflns_used 6946
_cell_measurement_temperature 100(2)
_cell_measurement_theta_max 25.64
_cell_measurement_theta_min 2.19
_cell_volume 1976.5(4)
_computing_cell_refinement 'SAINT (Bruker, 2009)'
_computing_data_collection 'APEX2 (Bruker, 2009)'
_computing_data_reduction SAINT
_computing_molecular_graphics SHELXTL
_computing_publication_material 'SHELXTL and PLATON (Spek, 2009)'
_computing_structure_refinement SHELXTL
_computing_structure_solution 'SHELXTL (Sheldrick, 2008)'
_diffrn_ambient_temperature 100(2)
_diffrn_measured_fraction_theta_full 1.000
_diffrn_measured_fraction_theta_max 0.989
_diffrn_measurement_device_type
;
Bruker SMART APEX II DUO CCD area-detector diffractometer 
;
_diffrn_measurement_method '\f and \w scans'
_diffrn_radiation_monochromator graphite
_diffrn_radiation_source 'fine-focus sealed tube'
_diffrn_radiation_type MoK\a
_diffrn_radiation_wavelength 0.71073
_diffrn_reflns_av_R_equivalents 0.0595
_diffrn_reflns_av_unetI/netI 0.0554
_diffrn_reflns_Laue_measured_fraction_full 1.000
_diffrn_reflns_Laue_measured_fraction_max 0.989
_diffrn_reflns_limit_h_max 11
_diffrn_reflns_limit_h_min -11
_diffrn_reflns_limit_k_max 14
_diffrn_reflns_limit_k_min -14
_diffrn_reflns_limit_l_max 23
_diffrn_reflns_limit_l_min -23
_diffrn_reflns_number 34021
_diffrn_reflns_point_group_measured_fraction_full 1.000
_diffrn_reflns_point_group_measured_fraction_max 0.989
_diffrn_reflns_theta_full 25.242
_diffrn_reflns_theta_max 26.251
_diffrn_reflns_theta_min 1.738
_diffrn_standards_number 0
_exptl_absorpt_coefficient_mu 0.135
_exptl_absorpt_correction_T_max 0.988
_exptl_absorpt_correction_T_min 0.950
_exptl_absorpt_correction_type multi-scan
_exptl_absorpt_process_details '(<i>SADABS</i>; Bruker, 2009)'
_exptl_crystal_colour yellow
_exptl_crystal_density_diffrn 1.302
_exptl_crystal_description plate
_exptl_crystal_F_000 816
_exptl_crystal_size_max 0.381
_exptl_crystal_size_mid 0.246
_exptl_crystal_size_min 0.092
_refine_diff_density_max 0.312
_refine_diff_density_min -0.331
_refine_diff_density_rms 0.051
_refine_ls_extinction_method none
_refine_ls_goodness_of_fit_ref 1.023
_refine_ls_hydrogen_treatment mixed
_refine_ls_matrix_type full
_refine_ls_number_parameters 530
_refine_ls_number_reflns 7909
_refine_ls_number_restraints 0
_refine_ls_restrained_S_all 1.023
_refine_ls_R_factor_all 0.0791
_refine_ls_R_factor_gt 0.0481
_refine_ls_shift/su_max 0.001
_refine_ls_shift/su_mean 0.001
_refine_ls_structure_factor_coef Fsqd
_refine_ls_weighting_details 'w=1/[\s^2^(Fo^2^)+(0.0447P)^2^+0.8867P] where P=(Fo^2^+2Fc^2^)/3'
_refine_ls_weighting_scheme calc
_refine_ls_wR_factor_gt 0.1027
_refine_ls_wR_factor_ref 0.1190
_reflns_Friedel_coverage 0.000
_reflns_number_gt 5676
_reflns_number_total 7909
_reflns_threshold_expression 'I > 2\s(I)'
_cod_data_source_file c5nj03598h2.cif
_cod_data_source_block mo_fs415_0m
_cod_depositor_comments 'Adding full bibliography for 7055571.cif.'
_cod_original_cell_volume 1976.4(4)
_cod_database_code 7055571
_shelx_space_group_comment
;
The symmetry employed for this shelxl refinement is uniquely defined
by the following loop, which should always be used as a source of
symmetry information in preference to the above space-group names.
They are only intended as comments.
;
_shelx_estimated_absorpt_t_min 0.950
_shelx_estimated_absorpt_t_max 0.988
_shelxl_version_number 2014-3

loop_
_space_group_symop_operation_xyz
'x, y, z'
'-x, -y, -z'

loop_
_atom_site_label
_atom_site_type_symbol
_atom_site_fract_x
_atom_site_fract_y
_atom_site_fract_z
_atom_site_U_iso_or_equiv
_atom_site_adp_type
_atom_site_occupancy
_atom_site_site_symmetry_order
_atom_site_calc_flag
_atom_site_refinement_flags_posn
_atom_site_refinement_flags_adp
S1 S 0.07796(6) 0.75002(5) 0.46347(3) 0.03002(15) Uani 1 1 d . .
O1 O 0.80682(13) 0.78220(11) 0.15019(7) 0.0223(3) Uani 1 1 d . .
O2 O 0.10903(16) 0.73902(15) 0.21598(8) 0.0424(4) Uani 1 1 d . .
O3 O 0.60335(17) 0.36379(13) 0.31174(8) 0.0370(4) Uani 1 1 d . .
O4 O 0.39042(16) 0.42391(12) 0.47747(7) 0.0289(3) Uani 1 1 d . .
N1 N 0.36377(17) 0.73644(14) 0.20085(8) 0.0214(4) Uani 1 1 d . .
N2 N 0.4163(2) 0.50387(15) 0.34482(9) 0.0268(4) Uani 1 1 d . .
N3 N 0.15263(18) 0.53932(14) 0.54550(9) 0.0236(4) Uani 1 1 d . .
N4 N -0.14514(19) 0.77083(15) 0.56477(10) 0.0297(4) Uani 1 1 d . .
N5 N 0.7369(2) 1.15116(16) 0.23859(10) 0.0299(4) Uani 1 1 d . .
N6 N 0.9372(2) 0.40234(17) 0.07849(10) 0.0322(4) Uani 1 1 d . .
C1 C 0.5506(2) 0.87213(16) 0.17689(10) 0.0197(4) Uani 1 1 d . .
C2 C 0.4608(2) 0.96903(17) 0.20406(10) 0.0235(5) Uani 1 1 d . .
H2A H 0.3551 0.9713 0.2073 0.028 Uiso 1 1 calc R U
C3 C 0.5170(2) 1.06140(18) 0.22645(11) 0.0255(5) Uani 1 1 d . .
C4 C 0.6757(2) 1.05891(17) 0.22084(10) 0.0232(4) Uani 1 1 d . .
C5 C 0.7665(2) 0.96227(16) 0.19588(10) 0.0206(4) Uani 1 1 d . .
H5A H 0.8723 0.9582 0.1936 0.025 Uiso 1 1 calc R U
C6 C 0.7038(2) 0.87160(16) 0.17425(10) 0.0191(4) Uani 1 1 d . .
C7 C 0.7550(2) 0.68564(17) 0.13191(10) 0.0207(4) Uani 1 1 d . .
C8 C 0.8664(2) 0.59475(17) 0.11628(10) 0.0229(4) Uani 1 1 d . .
H8A H 0.9681 0.6018 0.1207 0.027 Uiso 1 1 calc R U
C9 C 0.8294(2) 0.49406(17) 0.09434(11) 0.0243(5) Uani 1 1 d . .
C10 C 0.6768(2) 0.48535(18) 0.08782(11) 0.0244(5) Uani 1 1 d . .
C11 C 0.5707(2) 0.57760(17) 0.10409(10) 0.0226(4) Uani 1 1 d . .
H11A H 0.4690 0.5718 0.0991 0.027 Uiso 1 1 calc R U
C12 C 0.6052(2) 0.67951(16) 0.12760(10) 0.0195(4) Uani 1 1 d . .
C13 C 0.4836(2) 0.77654(16) 0.14802(10) 0.0200(4) Uani 1 1 d . .
C14 C 0.3910(2) 0.82136(16) 0.08662(10) 0.0200(4) Uani 1 1 d . .
C15 C 0.4390(2) 0.86837(16) 0.02005(10) 0.0218(4) Uani 1 1 d . .
H15A H 0.5422 0.8737 0.0067 0.026 Uiso 1 1 calc R U
C16 C 0.3329(2) 0.90759(17) -0.02691(11) 0.0240(5) Uani 1 1 d . .
H16A H 0.3637 0.9404 -0.0729 0.029 Uiso 1 1 calc R U
C17 C 0.1812(2) 0.89926(17) -0.00721(11) 0.0268(5) Uani 1 1 d . .
H17A H 0.1099 0.9269 -0.0399 0.032 Uiso 1 1 calc R U
C18 C 0.1337(2) 0.85125(18) 0.05939(11) 0.0279(5) Uani 1 1 d . .
H18A H 0.0309 0.8448 0.0729 0.033 Uiso 1 1 calc R U
C19 C 0.2409(2) 0.81283(17) 0.10587(11) 0.0226(4) Uani 1 1 d . .
C20 C 0.2236(2) 0.75939(18) 0.17979(11) 0.0260(5) Uani 1 1 d . .
C21 C 0.3916(2) 0.68445(17) 0.27148(10) 0.0241(5) Uani 1 1 d . .
H21A H 0.3085 0.7133 0.3074 0.029 Uiso 1 1 calc R U
H21B H 0.4853 0.7068 0.2852 0.029 Uiso 1 1 calc R U
C22 C 0.4051(3) 0.55526(18) 0.27255(11) 0.0322(5) Uani 1 1 d . .
H22A H 0.3164 0.5331 0.2536 0.039 Uiso 1 1 calc R U
H22B H 0.4951 0.5258 0.2407 0.039 Uiso 1 1 calc R U
C23 C 0.5120(2) 0.40976(17) 0.35763(11) 0.0251(5) Uani 1 1 d . .
C24 C 0.5022(2) 0.35742(17) 0.43306(11) 0.0262(5) Uani 1 1 d . .
H24A H 0.4772 0.2788 0.4330 0.031 Uiso 1 1 calc R U
H24B H 0.6002 0.3535 0.4523 0.031 Uiso 1 1 calc R U
C25 C 0.3371(2) 0.37419(17) 0.54149(10) 0.0247(5) Uani 1 1 d . .
C26 C 0.3971(2) 0.27198(18) 0.57161(11) 0.0282(5) Uani 1 1 d . .
H26A H 0.4861 0.2315 0.5489 0.034 Uiso 1 1 calc R U
C27 C 0.3269(2) 0.22649(19) 0.63654(11) 0.0302(5) Uani 1 1 d . .
H27A H 0.3681 0.1546 0.6564 0.036 Uiso 1 1 calc R U
C28 C 0.2018(2) 0.28386(19) 0.67089(12) 0.0311(5) Uani 1 1 d . .
H28A H 0.1560 0.2519 0.7143 0.037 Uiso 1 1 calc R U
C29 C 0.1396(2) 0.39116(18) 0.64216(11) 0.0262(5) Uani 1 1 d . .
C30 C 0.0088(2) 0.45441(19) 0.67412(12) 0.0317(5) Uani 1 1 d . .
H30A H -0.0400 0.4267 0.7181 0.038 Uiso 1 1 calc R U
C31 C -0.0482(2) 0.55514(19) 0.64228(11) 0.0301(5) Uani 1 1 d . .
H31A H -0.1379 0.5976 0.6629 0.036 Uiso 1 1 calc R U
C32 C 0.0292(2) 0.59512(18) 0.57781(11) 0.0255(5) Uani 1 1 d . .
C33 C 0.2074(2) 0.43787(17) 0.57666(11) 0.0242(5) Uani 1 1 d . .
C34 C -0.0246(2) 0.70460(18) 0.54219(11) 0.0256(5) Uani 1 1 d . .
C35 C -0.1649(2) 0.86622(18) 0.51751(12) 0.0293(5) Uani 1 1 d . .
C36 C -0.2861(2) 0.9537(2) 0.52406(13) 0.0370(6) Uani 1 1 d . .
H36A H -0.3612 0.9531 0.5638 0.044 Uiso 1 1 calc R U
C37 C -0.2933(3) 1.0406(2) 0.47149(13) 0.0408(6) Uani 1 1 d . .
H37A H -0.3758 1.0997 0.4746 0.049 Uiso 1 1 calc R U
C38 C -0.1825(3) 1.0438(2) 0.41378(13) 0.0402(6) Uani 1 1 d . .
H38A H -0.1902 1.1055 0.3787 0.048 Uiso 1 1 calc R U
C39 C -0.0620(3) 0.9591(2) 0.40666(13) 0.0371(6) Uani 1 1 d . .
H39A H 0.0136 0.9615 0.3672 0.045 Uiso 1 1 calc R U
C40 C -0.0540(2) 0.86957(18) 0.45902(11) 0.0294(5) Uani 1 1 d . .
C41 C 0.4147(2) 1.1635(2) 0.25446(14) 0.0392(6) Uani 1 1 d . .
H41A H 0.3102 1.1506 0.2545 0.059 Uiso 1 1 calc R U
H41B H 0.4327 1.2313 0.2235 0.059 Uiso 1 1 calc R U
H41C H 0.4344 1.1751 0.3036 0.059 Uiso 1 1 calc R U
C42 C 0.8970(2) 1.15459(19) 0.22889(12) 0.0313(5) Uani 1 1 d . .
H42A H 0.9341 1.1469 0.1774 0.038 Uiso 1 1 calc R U
H42B H 0.9478 1.0894 0.2568 0.038 Uiso 1 1 calc R U
C43 C 0.9353(3) 1.2646(2) 0.25325(13) 0.0378(6) Uani 1 1 d . .
H43A H 1.0439 1.2653 0.2448 0.057 Uiso 1 1 calc R U
H43B H 0.9027 1.2707 0.3047 0.057 Uiso 1 1 calc R U
H43C H 0.8842 1.3292 0.2261 0.057 Uiso 1 1 calc R U
C44 C 1.0938(2) 0.40200(19) 0.08839(12) 0.0327(5) Uani 1 1 d . .
H44A H 1.1026 0.4182 0.1388 0.039 Uiso 1 1 calc R U
H44B H 1.1352 0.4626 0.0564 0.039 Uiso 1 1 calc R U
C45 C 1.1826(3) 0.2865(2) 0.07115(13) 0.0407(6) Uani 1 1 d . .
H45A H 1.2881 0.2873 0.0779 0.061 Uiso 1 1 calc R U
H45B H 1.1745 0.2710 0.0211 0.061 Uiso 1 1 calc R U
H45C H 1.1424 0.2268 0.1033 0.061 Uiso 1 1 calc R U
C46 C 0.6329(2) 0.37687(19) 0.06524(13) 0.0345(5) Uani 1 1 d . .
H46A H 0.5249 0.3870 0.0613 0.052 Uiso 1 1 calc R U
H46B H 0.6576 0.3150 0.1012 0.052 Uiso 1 1 calc R U
H46C H 0.6875 0.3576 0.0185 0.052 Uiso 1 1 calc R U
H1N6 H 0.905(3) 0.341(2) 0.0665(12) 0.037(7) Uiso 1 1 d . .
H1N2 H 0.354(2) 0.5255(18) 0.3781(12) 0.028(6) Uiso 1 1 d . .
H1N5 H 0.679(3) 1.209(2) 0.2559(13) 0.046(8) Uiso 1 1 d . .

loop_
_atom_site_aniso_label
_atom_site_aniso_U_11
_atom_site_aniso_U_22
_atom_site_aniso_U_33
_atom_site_aniso_U_23
_atom_site_aniso_U_13
_atom_site_aniso_U_12
S1 0.0320(3) 0.0300(3) 0.0269(3) 0.0010(2) -0.0040(2) -0.0007(2)
O1 0.0152(6) 0.0215(7) 0.0301(8) -0.0030(6) -0.0023(6) -0.0011(6)
O2 0.0204(8) 0.0656(12) 0.0391(10) 0.0222(8) -0.0028(7) -0.0109(8)
O3 0.0435(9) 0.0304(9) 0.0329(9) -0.0047(7) 0.0065(7) 0.0018(7)
O4 0.0387(8) 0.0234(8) 0.0217(8) 0.0024(6) -0.0004(6) 0.0018(7)
N1 0.0188(8) 0.0258(9) 0.0195(9) 0.0050(7) -0.0029(7) -0.0049(7)
N2 0.0306(10) 0.0289(10) 0.0181(9) 0.0024(8) -0.0004(8) 0.0026(8)
N3 0.0282(9) 0.0214(9) 0.0230(9) 0.0001(7) -0.0075(7) -0.0065(7)
N4 0.0260(9) 0.0307(10) 0.0329(10) -0.0020(8) -0.0055(8) -0.0034(8)
N5 0.0271(10) 0.0273(11) 0.0364(11) -0.0083(9) -0.0037(8) -0.0039(8)
N6 0.0297(10) 0.0275(11) 0.0388(12) -0.0065(9) -0.0059(8) 0.0025(9)
C1 0.0187(10) 0.0231(11) 0.0171(10) 0.0023(8) -0.0027(8) -0.0029(8)
C2 0.0148(9) 0.0299(12) 0.0249(11) -0.0011(9) -0.0019(8) -0.0003(8)
C3 0.0248(11) 0.0271(12) 0.0242(11) -0.0017(9) -0.0038(9) -0.0007(9)
C4 0.0257(10) 0.0261(11) 0.0191(10) 0.0021(9) -0.0062(8) -0.0069(9)
C5 0.0167(9) 0.0242(11) 0.0209(10) 0.0029(8) -0.0038(8) -0.0036(8)
C6 0.0186(9) 0.0219(11) 0.0159(10) 0.0028(8) -0.0021(8) -0.0017(8)
C7 0.0218(10) 0.0229(11) 0.0178(10) 0.0011(8) -0.0024(8) -0.0052(8)
C8 0.0173(10) 0.0270(11) 0.0233(11) 0.0019(9) -0.0041(8) 0.0005(8)
C9 0.0257(11) 0.0233(11) 0.0226(11) 0.0009(9) -0.0041(8) 0.0012(9)
C10 0.0272(11) 0.0255(11) 0.0207(10) -0.0002(9) -0.0038(8) -0.0036(9)
C11 0.0203(10) 0.0272(11) 0.0214(11) 0.0020(9) -0.0064(8) -0.0050(9)
C12 0.0185(10) 0.0222(11) 0.0176(10) 0.0030(8) -0.0024(8) -0.0030(8)
C13 0.0167(9) 0.0225(11) 0.0206(10) 0.0016(8) -0.0015(8) -0.0036(8)
C14 0.0215(10) 0.0183(10) 0.0207(10) -0.0016(8) -0.0050(8) -0.0022(8)
C15 0.0204(10) 0.0203(11) 0.0251(11) -0.0022(8) -0.0017(8) -0.0048(8)
C16 0.0283(11) 0.0227(11) 0.0212(11) 0.0021(9) -0.0044(9) -0.0037(9)
C17 0.0264(11) 0.0264(12) 0.0277(12) 0.0018(9) -0.0117(9) 0.0013(9)
C18 0.0178(10) 0.0326(12) 0.0330(12) 0.0027(10) -0.0041(9) -0.0035(9)
C19 0.0198(10) 0.0241(11) 0.0238(11) 0.0018(9) -0.0039(8) -0.0036(8)
C20 0.0191(10) 0.0308(12) 0.0274(11) 0.0052(9) -0.0027(9) -0.0038(9)
C21 0.0241(10) 0.0297(12) 0.0184(10) 0.0030(9) -0.0030(8) -0.0047(9)
C22 0.0418(13) 0.0314(13) 0.0225(11) 0.0034(9) -0.0059(10) -0.0027(10)
C23 0.0267(11) 0.0213(11) 0.0283(11) -0.0029(9) -0.0044(9) -0.0055(9)
C24 0.0290(11) 0.0211(11) 0.0272(11) 0.0007(9) -0.0040(9) 0.0007(9)
C25 0.0349(12) 0.0226(11) 0.0190(11) 0.0000(9) -0.0092(9) -0.0077(9)
C26 0.0358(12) 0.0255(12) 0.0248(11) -0.0006(9) -0.0103(9) -0.0038(10)
C27 0.0403(13) 0.0267(12) 0.0268(12) 0.0046(9) -0.0142(10) -0.0094(10)
C28 0.0375(12) 0.0339(13) 0.0246(12) 0.0068(10) -0.0104(10) -0.0127(10)
C29 0.0309(11) 0.0274(12) 0.0239(11) 0.0002(9) -0.0093(9) -0.0115(9)
C30 0.0346(12) 0.0361(13) 0.0263(12) 0.0025(10) -0.0028(10) -0.0139(10)
C31 0.0296(11) 0.0316(13) 0.0306(12) -0.0011(10) -0.0036(9) -0.0088(10)
C32 0.0257(11) 0.0281(12) 0.0256(11) -0.0028(9) -0.0092(9) -0.0074(9)
C33 0.0306(11) 0.0233(11) 0.0219(11) 0.0000(9) -0.0107(9) -0.0092(9)
C34 0.0267(11) 0.0293(12) 0.0231(11) -0.0038(9) -0.0076(9) -0.0067(9)
C35 0.0295(11) 0.0273(12) 0.0334(13) -0.0020(10) -0.0110(10) -0.0051(9)
C36 0.0305(12) 0.0366(14) 0.0434(14) -0.0071(11) -0.0054(10) 0.0005(10)
C37 0.0387(14) 0.0348(14) 0.0481(15) -0.0029(12) -0.0141(12) 0.0054(11)
C38 0.0480(15) 0.0322(14) 0.0406(14) 0.0022(11) -0.0164(12) 0.0009(11)
C39 0.0417(13) 0.0363(14) 0.0332(13) 0.0017(11) -0.0099(11) -0.0014(11)
C40 0.0308(12) 0.0296(12) 0.0297(12) -0.0026(10) -0.0102(9) -0.0045(10)
C41 0.0285(12) 0.0367(14) 0.0525(16) -0.0152(12) -0.0033(11) 0.0009(10)
C42 0.0305(12) 0.0328(13) 0.0326(12) -0.0040(10) -0.0030(10) -0.0098(10)
C43 0.0365(13) 0.0389(14) 0.0410(14) -0.0072(11) -0.0036(11) -0.0131(11)
C44 0.0310(12) 0.0333(13) 0.0306(12) 0.0024(10) -0.0002(10) 0.0028(10)
C45 0.0337(13) 0.0421(15) 0.0404(14) 0.0010(11) 0.0002(11) 0.0101(11)
C46 0.0319(12) 0.0321(13) 0.0405(14) -0.0073(11) -0.0088(10) -0.0011(10)

loop_
_atom_type_symbol
_atom_type_description
_atom_type_scat_dispersion_real
_atom_type_scat_dispersion_imag
_atom_type_scat_source
C C 0.0033 0.0016 'International Tables Vol C Tables 4.2.6.8 and 6.1.1.4'
H H 0.0000 0.0000 'International Tables Vol C Tables 4.2.6.8 and 6.1.1.4'
N N 0.0061 0.0033 'International Tables Vol C Tables 4.2.6.8 and 6.1.1.4'
O O 0.0106 0.0060 'International Tables Vol C Tables 4.2.6.8 and 6.1.1.4'
S S 0.1246 0.1234 'International Tables Vol C Tables 4.2.6.8 and 6.1.1.4'

loop_
_geom_angle_atom_site_label_1
_geom_angle_atom_site_label_2
_geom_angle_atom_site_label_3
_geom_angle
C40 S1 C34 88.38(10)
C6 O1 C7 118.31(14)
C25 O4 C24 117.64(15)
C20 N1 C21 122.16(16)
C20 N1 C13 114.53(15)
C21 N1 C13 123.16(15)
C23 N2 C22 121.77(18)
C23 N2 H1N2 117.1(16)
C22 N2 H1N2 120.4(16)
C32 N3 C33 117.45(17)
C34 N4 C35 109.43(18)
C4 N5 C42 121.85(18)
C4 N5 H1N5 119.6(17)
C42 N5 H1N5 118.5(16)
C9 N6 C44 122.56(19)
C9 N6 H1N6 116.5(15)
C44 N6 H1N6 120.6(15)
C6 C1 C2 116.22(17)
C6 C1 C13 121.90(17)
C2 C1 C13 121.78(16)
C3 C2 C1 123.79(18)
C3 C2 H2A 118.1
C1 C2 H2A 118.1
C2 C3 C4 118.21(18)
C2 C3 C41 121.24(18)
C4 C3 C41 120.53(18)
N5 C4 C5 120.79(18)
N5 C4 C3 120.41(18)
C5 C4 C3 118.78(18)
C6 C5 C4 120.54(17)
C6 C5 H5A 119.7
C4 C5 H5A 119.7
O1 C6 C1 123.35(17)
O1 C6 C5 114.24(16)
C1 C6 C5 122.40(18)
O1 C7 C12 123.11(17)
O1 C7 C8 114.46(16)
C12 C7 C8 122.41(18)
C9 C8 C7 120.10(18)
C9 C8 H8A 119.9
C7 C8 H8A 119.9
N6 C9 C8 121.50(19)
N6 C9 C10 119.38(19)
C8 C9 C10 119.12(18)
C11 C10 C9 118.56(18)
C11 C10 C46 121.06(18)
C9 C10 C46 120.37(18)
C10 C11 C12 123.34(18)
C10 C11 H11A 118.3
C12 C11 H11A 118.3
C7 C12 C11 116.43(18)
C7 C12 C13 122.24(17)
C11 C12 C13 121.32(17)
N1 C13 C12 111.33(15)
N1 C13 C1 111.17(15)
C12 C13 C1 110.28(15)
N1 C13 C14 99.70(14)
C12 C13 C14 113.21(16)
C1 C13 C14 110.77(16)
C15 C14 C19 120.80(18)
C15 C14 C13 128.37(17)
C19 C14 C13 110.81(16)
C14 C15 C16 118.38(18)
C14 C15 H15A 120.8
C16 C15 H15A 120.8
C15 C16 C17 120.70(18)
C15 C16 H16A 119.6
C17 C16 H16A 119.6
C18 C17 C16 120.70(19)
C18 C17 H17A 119.6
C16 C17 H17A 119.6
C17 C18 C19 117.97(18)
C17 C18 H18A 121.0
C19 C18 H18A 121.0
C14 C19 C18 121.45(18)
C14 C19 C20 108.57(17)
C18 C19 C20 129.99(18)
O2 C20 N1 125.35(19)
O2 C20 C19 128.43(19)
N1 C20 C19 106.22(16)
N1 C21 C22 111.69(17)
N1 C21 H21A 109.3
C22 C21 H21A 109.3
N1 C21 H21B 109.3
C22 C21 H21B 109.3
H21A C21 H21B 107.9
N2 C22 C21 111.71(17)
N2 C22 H22A 109.3
C21 C22 H22A 109.3
N2 C22 H22B 109.3
C21 C22 H22B 109.3
H22A C22 H22B 107.9
O3 C23 N2 124.1(2)
O3 C23 C24 118.97(19)
N2 C23 C24 116.95(18)
O4 C24 C23 109.88(16)
O4 C24 H24A 109.7
C23 C24 H24A 109.7
O4 C24 H24B 109.7
C23 C24 H24B 109.7
H24A C24 H24B 108.2
O4 C25 C26 125.46(19)
O4 C25 C33 114.20(17)
C26 C25 C33 120.34(19)
C25 C26 C27 120.1(2)
C25 C26 H26A 119.9
C27 C26 H26A 119.9
C28 C27 C26 121.1(2)
C28 C27 H27A 119.5
C26 C27 H27A 119.5
C27 C28 C29 120.1(2)
C27 C28 H28A 120.0
C29 C28 H28A 120.0
C30 C29 C28 123.18(19)
C30 C29 C33 117.06(19)
C28 C29 C33 119.73(19)
C31 C30 C29 120.2(2)
C31 C30 H30A 119.9
C29 C30 H30A 119.9
C30 C31 C32 118.4(2)
C30 C31 H31A 120.8
C32 C31 H31A 120.8
N3 C32 C31 124.0(2)
N3 C32 C34 115.21(18)
C31 C32 C34 120.79(19)
N3 C33 C29 122.93(19)
N3 C33 C25 118.50(18)
C29 C33 C25 118.56(19)
N4 C34 C32 124.46(19)
N4 C34 S1 117.07(16)
C32 C34 S1 118.46(15)
N4 C35 C36 124.9(2)
N4 C35 C40 115.11(19)
C36 C35 C40 120.0(2)
C37 C36 C35 118.2(2)
C37 C36 H36A 120.9
C35 C36 H36A 120.9
C36 C37 C38 121.5(2)
C36 C37 H37A 119.2
C38 C37 H37A 119.2
C39 C38 C37 121.2(2)
C39 C38 H38A 119.4
C37 C38 H38A 119.4
C38 C39 C40 118.1(2)
C38 C39 H39A 121.0
C40 C39 H39A 121.0
C39 C40 C35 121.0(2)
C39 C40 S1 128.94(18)
C35 C40 S1 110.00(16)
C3 C41 H41A 109.5
C3 C41 H41B 109.5
H41A C41 H41B 109.5
C3 C41 H41C 109.5
H41A C41 H41C 109.5
H41B C41 H41C 109.5
N5 C42 C43 111.37(18)
N5 C42 H42A 109.4
C43 C42 H42A 109.4
N5 C42 H42B 109.4
C43 C42 H42B 109.4
H42A C42 H42B 108.0
C42 C43 H43A 109.5
C42 C43 H43B 109.5
H43A C43 H43B 109.5
C42 C43 H43C 109.5
H43A C43 H43C 109.5
H43B C43 H43C 109.5
N6 C44 C45 110.16(19)
N6 C44 H44A 109.6
C45 C44 H44A 109.6
N6 C44 H44B 109.6
C45 C44 H44B 109.6
H44A C44 H44B 108.1
C44 C45 H45A 109.5
C44 C45 H45B 109.5
H45A C45 H45B 109.5
C44 C45 H45C 109.5
H45A C45 H45C 109.5
H45B C45 H45C 109.5
C10 C46 H46A 109.5
C10 C46 H46B 109.5
H46A C46 H46B 109.5
C10 C46 H46C 109.5
H46A C46 H46C 109.5
H46B C46 H46C 109.5

loop_
_geom_bond_atom_site_label_1
_geom_bond_atom_site_label_2
_geom_bond_distance
S1 C40 1.725(2)
S1 C34 1.746(2)
O1 C6 1.374(2)
O1 C7 1.375(2)
O2 C20 1.219(2)
O3 C23 1.223(2)
O4 C25 1.368(2)
O4 C24 1.419(2)
N1 C20 1.358(2)
N1 C21 1.454(2)
N1 C13 1.490(2)
N2 C23 1.339(3)
N2 C22 1.454(3)
N2 H1N2 0.82(2)
N3 C32 1.322(3)
N3 C33 1.355(3)
N4 C34 1.299(3)
N4 C35 1.391(3)
N5 C4 1.370(3)
N5 C42 1.448(3)
N5 H1N5 0.86(2)
N6 C9 1.380(3)
N6 C44 1.451(3)
N6 H1N6 0.88(2)
C1 C6 1.383(3)
C1 C2 1.401(3)
C1 C13 1.515(3)
C2 C3 1.380(3)
C2 H2A 0.9500
C3 C4 1.426(3)
C3 C41 1.503(3)
C4 C5 1.388(3)
C5 C6 1.388(3)
C5 H5A 0.9500
C7 C12 1.382(3)
C7 C8 1.391(3)
C8 C9 1.385(3)
C8 H8A 0.9500
C9 C10 1.420(3)
C10 C11 1.377(3)
C10 C46 1.499(3)
C11 C12 1.400(3)
C11 H11A 0.9500
C12 C13 1.513(3)
C13 C14 1.523(3)
C14 C15 1.380(3)
C14 C19 1.383(3)
C15 C16 1.388(3)
C15 H15A 0.9500
C16 C17 1.398(3)
C16 H16A 0.9500
C17 C18 1.384(3)
C17 H17A 0.9500
C18 C19 1.387(3)
C18 H18A 0.9500
C19 C20 1.484(3)
C21 C22 1.518(3)
C21 H21A 0.9900
C21 H21B 0.9900
C22 H22A 0.9900
C22 H22B 0.9900
C23 C24 1.502(3)
C24 H24A 0.9900
C24 H24B 0.9900
C25 C26 1.368(3)
C25 C33 1.424(3)
C26 C27 1.416(3)
C26 H26A 0.9500
C27 C28 1.356(3)
C27 H27A 0.9500
C28 C29 1.414(3)
C28 H28A 0.9500
C29 C30 1.406(3)
C29 C33 1.422(3)
C30 C31 1.359(3)
C30 H30A 0.9500
C31 C32 1.413(3)
C31 H31A 0.9500
C32 C34 1.464(3)
C35 C36 1.401(3)
C35 C40 1.402(3)
C36 C37 1.375(3)
C36 H36A 0.9500
C37 C38 1.391(3)
C37 H37A 0.9500
C38 C39 1.377(3)
C38 H38A 0.9500
C39 C40 1.394(3)
C39 H39A 0.9500
C41 H41A 0.9800
C41 H41B 0.9800
C41 H41C 0.9800
C42 C43 1.508(3)
C42 H42A 0.9900
C42 H42B 0.9900
C43 H43A 0.9800
C43 H43B 0.9800
C43 H43C 0.9800
C44 C45 1.523(3)
C44 H44A 0.9900
C44 H44B 0.9900
C45 H45A 0.9800
C45 H45B 0.9800
C45 H45C 0.9800
C46 H46A 0.9800
C46 H46B 0.9800
C46 H46C 0.9800

loop_
_geom_hbond_atom_site_label_D
_geom_hbond_atom_site_label_H
_geom_hbond_atom_site_label_A
_geom_hbond_distance_DH
_geom_hbond_distance_HA
_geom_hbond_distance_DA
_geom_hbond_angle_DHA
_geom_hbond_site_symmetry_A
_geom_hbond_publ_flag
N5 H1N5 O3 0.86(2) 2.16(2) 2.988(2) 161(2) 1_565 yes
C18 H18A O1 0.9500 2.5300 3.418(2) 157.00 1_455 yes
C28 H28A O1 0.9500 2.6000 3.384(3) 141.00 2_666 yes
C28 H28A O2 0.9500 2.5900 3.358(3) 138.00 2_566 yes
C30 H30A O2 0.9500 2.3700 3.190(3) 144.00 2_566 yes
